data_4082424
loop_
_publ_author_name
'Singh, Jatinder'
'Kumar, Dheeraj'
'Singh, Nem'
'Elias, Anil J.'

_publ_section_title
;
 New Chiral Palladacycles from an Unprecedented Cyclopalladation of
 Cyclobutadiene-Bound Phenyl Groups of Cobalt Sandwich Compounds
;
_journal_issue 4
_journal_name_full Organometallics
_journal_page_first 1044
_journal_paper_doi 10.1021/om500004n
_journal_volume 33
_journal_year 2014
_chemical_absolute_configuration syn
_chemical_formula_moiety 'C76 H74 Co2 N2 O10 Pd3'
_chemical_formula_sum 'C76 H74 Co2 N2 O10 Pd3'
_chemical_formula_weight 1612.43
_chemical_name_systematic
; 
 ? 
;
_space_group_IT_number 18
_symmetry_cell_setting orthorhombic
_symmetry_space_group_name_Hall 'P 2 2ab'
_symmetry_space_group_name_H-M 'P 21 21 2'
_atom_sites_solution_hydrogens geom
_atom_sites_solution_primary direct
_atom_sites_solution_secondary difmap
_audit_creation_method SHELXL-97
_cell_angle_alpha 90.00
_cell_angle_beta 90.00
_cell_angle_gamma 90.00
_cell_formula_units_Z 2
_cell_length_a 15.803(4)
_cell_length_b 28.301(7)
_cell_length_c 9.025(2)
_cell_measurement_temperature 150(2)
_cell_volume 4036.3(17)
_computing_cell_refinement 'Bruker SMART'
_computing_data_collection 'Bruker SMART'
_computing_data_reduction 'Bruker SAINT'
_computing_molecular_graphics 'Bruker SHELXTL'
_computing_publication_material 'Bruker SHELXTL'
_computing_structure_refinement 'SHELXL-97 (Sheldrick, 1997)'
_computing_structure_solution 'SHELXS-97 (Sheldrick, 1990)'
_diffrn_ambient_temperature 150(2)
_diffrn_measured_fraction_theta_full 1.000
_diffrn_measured_fraction_theta_max 1.000
_diffrn_measurement_device_type 'CCD area detector'
_diffrn_measurement_method 'phi and omega scans'
_diffrn_radiation_monochromator graphite
_diffrn_radiation_source 'fine-focus sealed tube'
_diffrn_radiation_type MoK\a
_diffrn_radiation_wavelength 0.71073
_diffrn_reflns_av_R_equivalents 0.1042
_diffrn_reflns_av_sigmaI/netI 0.0788
_diffrn_reflns_limit_h_max 18
_diffrn_reflns_limit_h_min -18
_diffrn_reflns_limit_k_max 33
_diffrn_reflns_limit_k_min -33
_diffrn_reflns_limit_l_max 10
_diffrn_reflns_limit_l_min -10
_diffrn_reflns_number 38964
_diffrn_reflns_theta_full 25.00
_diffrn_reflns_theta_max 25.00
_diffrn_reflns_theta_min 1.44
_exptl_absorpt_coefficient_mu 1.109
_exptl_absorpt_correction_T_max 0.871
_exptl_absorpt_correction_T_min 0.803
_exptl_absorpt_correction_type multi-scan
_exptl_absorpt_process_details '(SADABS; Bruker, 2000)'
_exptl_crystal_colour red
_exptl_crystal_density_diffrn 1.327
_exptl_crystal_density_method 'not measured'
_exptl_crystal_description block
_exptl_crystal_F_000 1632
_exptl_crystal_size_max 0.198
_exptl_crystal_size_mid 0.172
_exptl_crystal_size_min 0.125
_platon_squeeze_details
;
;
_refine_diff_density_max 2.243
_refine_diff_density_min -0.613
_refine_diff_density_rms 0.202
_refine_ls_abs_structure_details 'Flack H D (1983), Acta Cryst. A39, 876-881'
_refine_ls_abs_structure_Flack 0.04(5)
_refine_ls_extinction_method none
_refine_ls_goodness_of_fit_ref 1.115
_refine_ls_hydrogen_treatment constr
_refine_ls_matrix_type full
_refine_ls_number_parameters 425
_refine_ls_number_reflns 7117
_refine_ls_number_restraints 0
_refine_ls_restrained_S_all 1.115
_refine_ls_R_factor_all 0.0804
_refine_ls_R_factor_gt 0.0659
_refine_ls_shift/su_max 0.031
_refine_ls_shift/su_mean 0.001
_refine_ls_structure_factor_coef Fsqd
_refine_ls_weighting_details 'calc w=1/[\s^2^(Fo^2^)+(0.1246P)^2^+0.0000P] where P=(Fo^2^+2Fc^2^)/3'
_refine_ls_weighting_scheme calc
_refine_ls_wR_factor_gt 0.1936
_refine_ls_wR_factor_ref 0.2021
_reflns_number_gt 5789
_reflns_number_total 7117
_reflns_threshold_expression >2sigma(I)
_cod_data_source_file om500004n_si_001.cif
_cod_data_source_block 9b
_cod_original_cell_volume 4036.4(17)
_cod_original_sg_symbol_Hall P22ab
_cod_original_sg_symbol_H-M P21212
_cod_original_formula_sum 'C76 H74 Co2 N2 O10 Pd3 '
_cod_database_code 4082424

loop_
_symmetry_equiv_pos_as_xyz
'x, y, z'
'-x, -y, z'
'-x+1/2, y+1/2, -z'
'x+1/2, -y+1/2, -z'

loop_
_atom_site_label
_atom_site_type_symbol
_atom_site_fract_x
_atom_site_fract_y
_atom_site_fract_z
_atom_site_U_iso_or_equiv
_atom_site_adp_type
_atom_site_occupancy
_atom_site_symmetry_multiplicity
_atom_site_calc_flag
_atom_site_refinement_flags
Pd2 Pd 0.5000 0.5000 0.87615(14) 0.0312(3) Uani 1 2 d S
Pd1 Pd 0.40998(5) 0.59215(3) 0.90221(9) 0.0274(2) Uani 1 1 d .
Co1 Co 0.32159(8) 0.71226(5) 0.86595(16) 0.0266(3) Uani 1 1 d .
C10 C 0.1967(6) 0.7087(3) 0.8976(12) 0.027(2) Uani 1 1 d .
O3 O 0.5654(5) 0.5323(3) 0.7135(9) 0.037(2) Uani 1 1 d .
C20 C 0.3433(7) 0.4053(4) 1.1158(15) 0.047(3) Uani 1 1 d .
H20A H 0.3194 0.4300 1.1757 0.071 Uiso 1 1 calc R
H20B H 0.3584 0.3790 1.1776 0.071 Uiso 1 1 calc R
H20C H 0.3025 0.3953 1.0434 0.071 Uiso 1 1 calc R
C36 C 0.0055(8) 0.7794(4) 0.6501(13) 0.044(3) Uani 1 1 d .
H36 H -0.0358 0.7951 0.5957 0.053 Uiso 1 1 calc R
N1 N 0.2922(5) 0.5863(3) 0.8193(10) 0.031(2) Uani 1 1 d .
O5 O 0.4285(5) 0.4678(3) 1.0307(9) 0.0365(19) Uani 1 1 d .
C7 C 0.2378(6) 0.6622(4) 0.8931(12) 0.028(2) Uani 1 1 d .
O2 O 0.4645(4) 0.5872(3) 0.6810(8) 0.0373(18) Uani 1 1 d .
C22 C 0.3660(6) 0.6019(3) 1.1038(12) 0.028(2) Uani 1 1 d .
O1 O 0.1646(5) 0.6074(3) 0.7347(9) 0.039(2) Uani 1 1 d .
C25 C 0.3221(8) 0.6158(4) 1.4000(13) 0.041(3) Uani 1 1 d .
H25 H 0.3108 0.6208 1.4999 0.049 Uiso 1 1 calc R
C38 C 0.0976(7) 0.7146(4) 0.6782(14) 0.045(3) Uani 1 1 d .
H38 H 0.1196 0.6862 0.6435 0.054 Uiso 1 1 calc R
C26 C 0.2969(7) 0.6486(4) 1.2946(12) 0.033(3) Uani 1 1 d .
H26 H 0.2666 0.6753 1.3227 0.040 Uiso 1 1 calc R
O4 O 0.5283(4) 0.6067(2) 0.9848(9) 0.0336(19) Uani 1 1 d .
C21 C 0.3178(6) 0.6410(3) 1.1441(12) 0.029(2) Uani 1 1 d .
C35 C 0.0342(7) 0.7986(4) 0.7741(14) 0.037(3) Uani 1 1 d .
H35 H 0.0109 0.8267 0.8088 0.044 Uiso 1 1 calc R
C24 C 0.3640(7) 0.5758(4) 1.3553(13) 0.039(3) Uani 1 1 d .
H24 H 0.3776 0.5532 1.4262 0.047 Uiso 1 1 calc R
C5 C 0.4513(7) 0.7098(4) 0.8246(15) 0.043(3) Uani 1 1 d .
H5 H 0.4919 0.6892 0.8752 0.052 Uiso 1 1 calc R
C11 C 0.2346(6) 0.6180(4) 0.8141(12) 0.027(2) Uani 1 1 d .
C4 C 0.4061(8) 0.6981(4) 0.6952(13) 0.040(3) Uani 1 1 d .
H4 H 0.4105 0.6689 0.6374 0.048 Uiso 1 1 calc R
C33 C 0.1299(6) 0.7340(4) 0.8125(12) 0.027(2) Uani 1 1 d .
C8 C 0.2816(6) 0.6717(4) 1.0328(12) 0.028(2) Uani 1 1 d .
C9 C 0.2416(6) 0.7185(4) 1.0388(12) 0.027(2) Uani 1 1 d .
C27 C 0.2390(6) 0.7554(4) 1.1514(12) 0.031(2) Uani 1 1 d .
C3 C 0.3527(7) 0.7387(4) 0.6634(13) 0.039(3) Uani 1 1 d .
H3 H 0.3137 0.7410 0.5792 0.047 Uiso 1 1 calc R
C34 C 0.1012(6) 0.7761(4) 0.8553(13) 0.034(2) Uani 1 1 d .
H34 H 0.1246 0.7909 0.9377 0.041 Uiso 1 1 calc R
C12 C 0.1776(8) 0.5600(4) 0.6730(15) 0.051(3) Uani 1 1 d .
H12A H 0.1844 0.5614 0.5663 0.061 Uiso 1 1 calc R
H12B H 0.1302 0.5396 0.6962 0.061 Uiso 1 1 calc R
C6 C 0.4271(6) 0.7550(4) 0.8716(15) 0.038(3) Uani 1 1 d .
H6 H 0.4489 0.7717 0.9588 0.045 Uiso 1 1 calc R
C14 C 0.2452(8) 0.5040(4) 0.8647(17) 0.053(4) Uani 1 1 d .
H14 H 0.3000 0.4979 0.9116 0.064 Uiso 1 1 calc R
C17 C 0.5306(6) 0.5654(4) 0.6458(12) 0.032(2) Uani 1 1 d .
C23 C 0.3862(7) 0.5677(4) 1.2138(14) 0.038(3) Uani 1 1 d .
H23 H 0.4145 0.5401 1.1881 0.045 Uiso 1 1 calc R
C13 C 0.2598(7) 0.5419(4) 0.7482(14) 0.039(3) Uani 1 1 d .
H13 H 0.2999 0.5307 0.6733 0.046 Uiso 1 1 calc R
C2 C 0.3634(7) 0.7729(4) 0.7681(14) 0.037(3) Uani 1 1 d .
C19 C 0.4212(7) 0.4236(4) 1.0382(12) 0.032(2) Uani 1 1 d .
C18 C 0.5720(7) 0.5806(4) 0.5007(13) 0.039(3) Uani 1 1 d .
H18A H 0.5781 0.5537 0.4369 0.059 Uiso 1 1 calc R
H18B H 0.6267 0.5938 0.5209 0.059 Uiso 1 1 calc R
H18C H 0.5372 0.6039 0.4530 0.059 Uiso 1 1 calc R
C37 C 0.0360(8) 0.7363(4) 0.5997(15) 0.050(3) Uani 1 1 d .
H37 H 0.0145 0.7226 0.5139 0.060 Uiso 1 1 calc R
C32 C 0.1635(7) 0.7703(4) 1.2166(13) 0.038(3) Uani 1 1 d .
H32 H 0.1127 0.7572 1.1847 0.045 Uiso 1 1 calc R
C30 C 0.2316(9) 0.8234(4) 1.3755(17) 0.058(4) Uani 1 1 d .
H30 H 0.2278 0.8465 1.4486 0.069 Uiso 1 1 calc R
C29 C 0.3112(8) 0.8095(5) 1.3186(14) 0.052(3) Uani 1 1 d .
H29 H 0.3609 0.8233 1.3526 0.062 Uiso 1 1 calc R
C28 C 0.3132(8) 0.7743(5) 1.2095(14) 0.047(3) Uani 1 1 d .
H28 H 0.3651 0.7634 1.1753 0.056 Uiso 1 1 calc R
C31 C 0.1623(8) 0.8026(5) 1.3222(16) 0.054(4) Uani 1 1 d .
H31 H 0.1102 0.8114 1.3616 0.064 Uiso 1 1 calc R
C1 C 0.3211(8) 0.8200(4) 0.7729(18) 0.064(4) Uani 1 1 d .
H1A H 0.3501 0.8415 0.7082 0.095 Uiso 1 1 calc R
H1B H 0.3226 0.8321 0.8724 0.095 Uiso 1 1 calc R
H1C H 0.2633 0.8169 0.7414 0.095 Uiso 1 1 calc R
C15 C 0.1865(10) 0.5172(5) 0.9834(18) 0.069(5) Uani 1 1 d .
H15A H 0.2072 0.5449 1.0332 0.104 Uiso 1 1 calc R
H15B H 0.1819 0.4917 1.0529 0.104 Uiso 1 1 calc R
H15C H 0.1318 0.5238 0.9418 0.104 Uiso 1 1 calc R
C16 C 0.2180(9) 0.4574(5) 0.786(2) 0.070(5) Uani 1 1 d .
H16A H 0.2042 0.4340 0.8589 0.106 Uiso 1 1 calc R
H16B H 0.2637 0.4461 0.7253 0.106 Uiso 1 1 calc R
H16C H 0.1694 0.4633 0.7248 0.106 Uiso 1 1 calc R

loop_
_atom_site_aniso_label
_atom_site_aniso_U_11
_atom_site_aniso_U_22
_atom_site_aniso_U_33
_atom_site_aniso_U_23
_atom_site_aniso_U_13
_atom_site_aniso_U_12
Pd2 0.0331(6) 0.0224(6) 0.0381(7) 0.000 0.000 0.0013(5)
Pd1 0.0289(4) 0.0234(4) 0.0298(4) -0.0002(3) -0.0002(4) 0.0014(3)
Co1 0.0267(7) 0.0258(7) 0.0274(8) 0.0010(6) 0.0017(6) -0.0002(5)
C10 0.027(5) 0.030(5) 0.025(5) 0.007(5) 0.001(4) -0.003(4)
O3 0.037(4) 0.027(4) 0.048(5) 0.008(4) 0.012(4) 0.001(3)
C20 0.044(6) 0.045(7) 0.053(8) 0.010(7) 0.011(6) 0.008(5)
C36 0.048(7) 0.041(7) 0.044(7) 0.015(6) -0.012(6) 0.015(6)
N1 0.025(4) 0.028(5) 0.039(5) -0.007(4) -0.004(4) -0.001(4)
O5 0.040(4) 0.024(4) 0.046(5) 0.009(3) 0.008(4) 0.004(3)
C7 0.022(5) 0.035(5) 0.028(6) 0.003(5) 0.000(5) -0.007(4)
O2 0.039(4) 0.040(5) 0.032(4) -0.006(4) 0.000(3) 0.000(4)
C22 0.024(5) 0.032(6) 0.027(6) -0.006(5) -0.005(5) -0.002(4)
O1 0.049(5) 0.028(4) 0.041(5) -0.010(3) -0.008(4) 0.003(3)
C25 0.064(7) 0.039(6) 0.020(6) -0.001(5) 0.004(6) 0.000(6)
C38 0.046(7) 0.033(6) 0.055(8) -0.016(6) -0.014(6) 0.009(6)
C26 0.036(6) 0.034(6) 0.030(6) -0.002(5) -0.006(5) 0.004(5)
O4 0.030(4) 0.021(4) 0.050(5) 0.000(3) 0.003(3) 0.002(3)
C21 0.028(5) 0.026(5) 0.032(6) 0.003(5) -0.004(5) -0.010(4)
C35 0.040(6) 0.019(6) 0.052(8) 0.004(5) 0.002(6) 0.009(5)
C24 0.047(6) 0.038(6) 0.034(7) 0.011(5) -0.013(5) 0.001(5)
C5 0.034(6) 0.046(7) 0.050(8) 0.015(6) 0.017(6) 0.002(5)
C11 0.020(5) 0.025(5) 0.035(6) 0.000(5) 0.001(4) -0.013(4)
C4 0.045(6) 0.037(6) 0.038(7) 0.007(5) 0.010(6) -0.016(6)
C33 0.021(5) 0.028(6) 0.032(6) 0.004(5) 0.000(4) 0.005(4)
C8 0.027(5) 0.024(5) 0.034(6) 0.003(5) 0.002(5) 0.000(4)
C9 0.014(4) 0.033(6) 0.035(6) 0.001(5) 0.002(4) -0.005(4)
C27 0.034(6) 0.031(6) 0.028(6) 0.003(5) -0.010(5) -0.003(4)
C3 0.040(6) 0.043(7) 0.034(7) 0.013(6) -0.002(5) -0.005(5)
C34 0.032(5) 0.032(6) 0.039(7) -0.005(5) -0.007(5) 0.000(5)
C12 0.071(9) 0.031(6) 0.050(8) -0.016(6) -0.029(7) 0.011(6)
C6 0.029(5) 0.030(6) 0.054(8) 0.005(6) 0.007(5) -0.005(4)
C14 0.045(7) 0.031(6) 0.084(11) 0.008(8) -0.019(7) 0.002(5)
C17 0.035(6) 0.036(6) 0.026(6) -0.011(5) 0.001(5) 0.005(5)
C23 0.051(7) 0.013(5) 0.049(8) 0.009(5) -0.012(5) -0.010(5)
C13 0.037(6) 0.028(6) 0.051(8) -0.012(6) -0.008(6) 0.002(5)
C2 0.041(6) 0.021(6) 0.049(8) 0.004(5) 0.009(6) -0.002(5)
C19 0.034(6) 0.032(6) 0.029(6) 0.002(5) 0.000(5) 0.001(5)
C18 0.036(6) 0.042(7) 0.041(7) 0.006(5) 0.008(5) 0.003(5)
C37 0.058(7) 0.053(8) 0.039(7) -0.005(6) -0.031(7) 0.011(6)
C32 0.031(6) 0.046(7) 0.037(7) -0.012(6) -0.001(5) 0.008(5)
C30 0.067(8) 0.039(7) 0.068(10) -0.031(7) -0.014(8) 0.015(6)
C29 0.052(8) 0.061(8) 0.043(8) -0.014(7) -0.009(6) -0.023(7)
C28 0.050(7) 0.044(7) 0.047(8) -0.011(6) 0.002(6) -0.003(6)
C31 0.051(8) 0.052(8) 0.059(9) -0.011(7) -0.002(7) 0.029(6)
C1 0.055(8) 0.036(7) 0.101(12) 0.012(8) 0.021(8) 0.022(7)
C15 0.074(10) 0.037(8) 0.097(12) 0.020(8) 0.030(9) -0.012(7)
C16 0.050(8) 0.045(8) 0.117(14) 0.008(9) -0.010(9) -0.023(7)

loop_
_atom_type_symbol
_atom_type_description
_atom_type_scat_dispersion_real
_atom_type_scat_dispersion_imag
_atom_type_scat_source
C C 0.0033 0.0016 'International Tables Vol C Tables 4.2.6.8 and 6.1.1.4'
H H 0.0000 0.0000 'International Tables Vol C Tables 4.2.6.8 and 6.1.1.4'
N N 0.0061 0.0033 'International Tables Vol C Tables 4.2.6.8 and 6.1.1.4'
O O 0.0106 0.0060 'International Tables Vol C Tables 4.2.6.8 and 6.1.1.4'
Co Co 0.3494 0.9721 'International Tables Vol C Tables 4.2.6.8 and 6.1.1.4'
Pd Pd -0.9988 1.0072 'International Tables Vol C Tables 4.2.6.8 and 6.1.1.4'

loop_
_geom_angle_atom_site_label_1
_geom_angle_atom_site_label_2
_geom_angle_atom_site_label_3
_geom_angle
_geom_angle_site_symmetry_1
_geom_angle_site_symmetry_3
O5 Pd2 O5 92.3(5) 2_665 .
O5 Pd2 O3 176.6(3) 2_665 2_665
O5 Pd2 O3 90.7(3) . 2_665
O5 Pd2 O3 90.7(3) 2_665 .
O5 Pd2 O3 176.6(3) . .
O3 Pd2 O3 86.5(5) 2_665 .
O5 Pd2 Pd1 79.5(2) 2_665 .
O5 Pd2 Pd1 94.2(2) . .
O3 Pd2 Pd1 102.1(2) 2_665 .
O3 Pd2 Pd1 84.6(2) . .
O5 Pd2 Pd1 94.2(2) 2_665 2_665
O5 Pd2 Pd1 79.5(2) . 2_665
O3 Pd2 Pd1 84.6(2) 2_665 2_665
O3 Pd2 Pd1 102.1(2) . 2_665
Pd1 Pd2 Pd1 170.95(6) . 2_665
C22 Pd1 N1 91.7(4) . .
C22 Pd1 O4 87.6(4) . .
N1 Pd1 O4 173.2(3) . .
C22 Pd1 O2 175.0(3) . .
N1 Pd1 O2 91.1(3) . .
O4 Pd1 O2 89.2(3) . .
C22 Pd1 Pd2 111.4(3) . .
N1 Pd1 Pd2 109.8(2) . .
O4 Pd1 Pd2 76.66(19) . .
O2 Pd1 Pd2 71.5(2) . .
C7 Co1 C8 43.5(4) . .
C7 Co1 C10 43.6(4) . .
C8 Co1 C10 63.3(4) . .
C7 Co1 C9 62.7(4) . .
C8 Co1 C9 42.9(4) . .
C10 Co1 C9 43.4(4) . .
C7 Co1 C3 122.9(5) . .
C8 Co1 C3 164.9(5) . .
C10 Co1 C3 112.7(4) . .
C9 Co1 C3 144.5(5) . .
C7 Co1 C2 152.0(5) . .
C8 Co1 C2 155.9(5) . .
C10 Co1 C2 115.1(4) . .
C9 Co1 C2 117.7(4) . .
C3 Co1 C2 39.1(5) . .
C7 Co1 C6 166.1(4) . .
C8 Co1 C6 125.1(5) . .
C10 Co1 C6 145.7(4) . .
C9 Co1 C6 115.9(5) . .
C3 Co1 C6 67.1(5) . .
C2 Co1 C6 41.9(5) . .
C7 Co1 C4 112.9(5) . .
C8 Co1 C4 130.8(4) . .
C10 Co1 C4 137.0(5) . .
C9 Co1 C4 173.6(4) . .
C3 Co1 C4 41.4(5) . .
C2 Co1 C4 68.4(5) . .
C6 Co1 C4 67.1(5) . .
C7 Co1 C5 131.6(5) . .
C8 Co1 C5 115.3(5) . .
C10 Co1 C5 174.7(5) . .
C9 Co1 C5 139.3(5) . .
C3 Co1 C5 67.3(5) . .
C2 Co1 C5 68.5(5) . .
C6 Co1 C5 39.5(5) . .
C4 Co1 C5 39.5(5) . .
C7 C10 C9 88.8(8) . .
C7 C10 C33 136.9(10) . .
C9 C10 C33 133.8(9) . .
C7 C10 Co1 66.7(5) . .
C9 C10 Co1 69.0(5) . .
C33 C10 Co1 127.1(7) . .
C17 O3 Pd2 118.1(7) . .
C19 C20 H20A 109.5 . .
C19 C20 H20B 109.5 . .
H20A C20 H20B 109.5 . .
C19 C20 H20C 109.5 . .
H20A C20 H20C 109.5 . .
H20B C20 H20C 109.5 . .
C35 C36 C37 121.2(11) . .
C35 C36 H36 119.4 . .
C37 C36 H36 119.4 . .
C11 N1 C13 109.1(8) . .
C11 N1 Pd1 127.8(7) . .
C13 N1 Pd1 123.0(7) . .
C19 O5 Pd2 122.6(7) . .
C11 C7 C8 127.0(9) . .
C11 C7 C10 141.0(9) . .
C8 C7 C10 91.2(8) . .
C11 C7 Co1 126.2(7) . .
C8 C7 Co1 69.8(5) . .
C10 C7 Co1 69.7(5) . .
C17 O2 Pd1 126.3(7) . .
C21 C22 C23 118.7(10) . .
C21 C22 Pd1 123.1(8) . .
C23 C22 Pd1 118.1(8) . .
C11 O1 C12 106.8(8) . .
C24 C25 C26 119.3(11) . .
C24 C25 H25 120.4 . .
C26 C25 H25 120.4 . .
C37 C38 C33 121.9(11) . .
C37 C38 H38 119.1 . .
C33 C38 H38 119.1 . .
C25 C26 C21 119.3(10) . .
C25 C26 H26 120.4 . .
C21 C26 H26 120.4 . .
C19 O4 Pd1 125.2(7) 2_665 .
C22 C21 C26 120.0(10) . .
C22 C21 C8 120.9(10) . .
C26 C21 C8 118.8(10) . .
C36 C35 C34 120.1(10) . .
C36 C35 H35 119.9 . .
C34 C35 H35 119.9 . .
C23 C24 C25 123.1(11) . .
C23 C24 H24 118.5 . .
C25 C24 H24 118.5 . .
C6 C5 C4 109.0(11) . .
C6 C5 Co1 69.3(6) . .
C4 C5 Co1 69.9(7) . .
C6 C5 H5 125.5 . .
C4 C5 H5 125.5 . .
Co1 C5 H5 125.5 . .
N1 C11 O1 116.5(9) . .
N1 C11 C7 124.5(9) . .
O1 C11 C7 118.9(9) . .
C5 C4 C3 105.9(11) . .
C5 C4 Co1 70.5(7) . .
C3 C4 Co1 67.8(7) . .
C5 C4 H4 127.0 . .
C3 C4 H4 127.0 . .
Co1 C4 H4 127.0 . .
C34 C33 C38 118.1(10) . .
C34 C33 C10 121.4(10) . .
C38 C33 C10 120.5(9) . .
C21 C8 C7 132.4(9) . .
C21 C8 C9 133.4(10) . .
C7 C8 C9 89.7(8) . .
C21 C8 Co1 138.1(8) . .
C7 C8 Co1 66.8(6) . .
C9 C8 Co1 69.3(6) . .
C27 C9 C8 133.2(10) . .
C27 C9 C10 135.9(9) . .
C8 C9 C10 90.4(8) . .
C27 C9 Co1 128.3(7) . .
C8 C9 Co1 67.8(6) . .
C10 C9 Co1 67.6(5) . .
C28 C27 C32 116.4(10) . .
C28 C27 C9 121.0(10) . .
C32 C27 C9 122.3(9) . .
C2 C3 C4 110.6(10) . .
C2 C3 Co1 70.6(7) . .
C4 C3 Co1 70.9(6) . .
C2 C3 H3 124.7 . .
C4 C3 H3 124.7 . .
Co1 C3 H3 124.7 . .
C33 C34 C35 119.9(10) . .
C33 C34 H34 120.0 . .
C35 C34 H34 120.0 . .
O1 C12 C13 104.7(9) . .
O1 C12 H12A 110.8 . .
C13 C12 H12A 110.8 . .
O1 C12 H12B 110.8 . .
C13 C12 H12B 110.8 . .
H12A C12 H12B 108.9 . .
C5 C6 C2 108.1(11) . .
C5 C6 Co1 71.2(6) . .
C2 C6 Co1 68.3(6) . .
C5 C6 H6 126.0 . .
C2 C6 H6 126.0 . .
Co1 C6 H6 126.0 . .
C15 C14 C13 115.0(10) . .
C15 C14 C16 112.0(12) . .
C13 C14 C16 108.9(12) . .
C15 C14 H14 106.9 . .
C13 C14 H14 106.9 . .
C16 C14 H14 106.9 . .
O3 C17 O2 127.8(11) . .
O3 C17 C18 116.4(9) . .
O2 C17 C18 115.8(10) . .
C24 C23 C22 119.3(11) . .
C24 C23 H23 120.3 . .
C22 C23 H23 120.4 . .
N1 C13 C14 110.3(10) . .
N1 C13 C12 101.3(8) . .
C14 C13 C12 114.1(10) . .
N1 C13 H13 110.3 . .
C14 C13 H13 110.3 . .
C12 C13 H13 110.3 . .
C3 C2 C6 106.4(10) . .
C3 C2 C1 126.8(12) . .
C6 C2 C1 126.7(12) . .
C3 C2 Co1 70.3(6) . .
C6 C2 Co1 69.8(6) . .
C1 C2 Co1 126.5(9) . .
O5 C19 O4 126.4(10) . 2_665
O5 C19 C20 116.2(10) . .
O4 C19 C20 117.4(10) 2_665 .
C17 C18 H18A 109.5 . .
C17 C18 H18B 109.5 . .
H18A C18 H18B 109.5 . .
C17 C18 H18C 109.5 . .
H18A C18 H18C 109.5 . .
H18B C18 H18C 109.5 . .
C38 C37 C36 118.5(11) . .
C38 C37 H37 120.7 . .
C36 C37 H37 120.7 . .
C31 C32 C27 121.8(11) . .
C31 C32 H32 119.1 . .
C27 C32 H32 119.1 . .
C31 C30 C29 118.5(12) . .
C31 C30 H30 120.7 . .
C29 C30 H30 120.7 . .
C28 C29 C30 118.2(11) . .
C28 C29 H29 120.9 . .
C30 C29 H29 120.9 . .
C27 C28 C29 121.4(12) . .
C27 C28 H28 119.3 . .
C29 C28 H28 119.3 . .
C32 C31 C30 123.6(12) . .
C32 C31 H31 118.2 . .
C30 C31 H31 118.2 . .
C2 C1 H1A 109.5 . .
C2 C1 H1B 109.5 . .
H1A C1 H1B 109.5 . .
C2 C1 H1C 109.5 . .
H1A C1 H1C 109.5 . .
H1B C1 H1C 109.5 . .
C14 C15 H15A 109.5 . .
C14 C15 H15B 109.5 . .
H15A C15 H15B 109.5 . .
C14 C15 H15C 109.5 . .
H15A C15 H15C 109.5 . .
H15B C15 H15C 109.5 . .
C14 C16 H16A 109.5 . .
C14 C16 H16B 109.5 . .
H16A C16 H16B 109.5 . .
C14 C16 H16C 109.5 . .
H16A C16 H16C 109.5 . .
H16B C16 H16C 109.5 . .

loop_
_geom_bond_atom_site_label_1
_geom_bond_atom_site_label_2
_geom_bond_distance
_geom_bond_site_symmetry_2
Pd2 O5 2.013(7) 2_665
Pd2 O5 2.013(7) .
Pd2 O3 2.014(8) 2_665
Pd2 O3 2.014(8) .
Pd2 Pd1 2.9800(10) .
Pd2 Pd1 2.9800(10) 2_665
Pd1 C22 1.967(11) .
Pd1 N1 2.012(8) .
Pd1 O4 2.054(7) .
Pd1 O2 2.179(8) .
Co1 C7 1.954(9) .
Co1 C8 1.996(11) .
Co1 C10 1.996(9) .
Co1 C9 2.016(10) .
Co1 C3 2.036(11) .
Co1 C2 2.040(11) .
Co1 C6 2.060(10) .
Co1 C4 2.078(12) .
Co1 C5 2.085(11) .
C10 C7 1.467(14) .
C10 C9 1.484(15) .
C10 C33 1.489(14) .
O3 C17 1.246(13) .
C20 C19 1.507(15) .
C20 H20A 0.9600 .
C20 H20B 0.9600 .
C20 H20C 0.9600 .
C36 C35 1.324(17) .
C36 C37 1.389(17) .
C36 H36 0.9300 .
N1 C11 1.280(13) .
N1 C13 1.499(13) .
O5 C19 1.259(13) .
C7 C11 1.442(14) .
C7 C8 1.462(15) .
O2 C17 1.254(12) .
C22 C21 1.391(14) .
C22 C23 1.422(15) .
O1 C11 1.352(12) .
O1 C12 1.466(13) .
C25 C24 1.371(16) .
C25 C26 1.388(15) .
C25 H25 0.9300 .
C38 C37 1.352(16) .
C38 C33 1.425(16) .
C38 H38 0.9300 .
C26 C21 1.415(15) .
C26 H26 0.9300 .
O4 C19 1.267(12) 2_665
C21 C8 1.448(14) .
C35 C34 1.437(15) .
C35 H35 0.9300 .
C24 C23 1.344(17) .
C24 H24 0.9300 .
C5 C6 1.402(16) .
C5 C4 1.408(18) .
C5 H5 0.9800 .
C4 C3 1.454(16) .
C4 H4 0.9800 .
C33 C34 1.332(14) .
C8 C9 1.467(14) .
C9 C27 1.458(15) .
C27 C28 1.391(16) .
C27 C32 1.396(15) .
C3 C2 1.362(16) .
C3 H3 0.9800 .
C34 H34 0.9300 .
C12 C13 1.552(15) .
C12 H12A 0.9700 .
C12 H12B 0.9700 .
C6 C2 1.465(16) .
C6 H6 0.9800 .
C14 C15 1.466(19) .
C14 C13 1.519(18) .
C14 C16 1.560(19) .
C14 H14 0.9800 .
C17 C18 1.526(15) .
C23 H23 0.9300 .
C13 H13 0.9800 .
C2 C1 1.493(15) .
C19 O4 1.267(12) 2_665
C18 H18A 0.9600 .
C18 H18B 0.9600 .
C18 H18C 0.9600 .
C37 H37 0.9300 .
C32 C31 1.321(17) .
C32 H32 0.9300 .
C30 C31 1.333(17) .
C30 C29 1.415(18) .
C30 H30 0.9300 .
C29 C28 1.400(17) .
C29 H29 0.9300 .
C28 H28 0.9300 .
C31 H31 0.9300 .
C1 H1A 0.9600 .
C1 H1B 0.9600 .
C1 H1C 0.9600 .
C15 H15A 0.9600 .
C15 H15B 0.9600 .
C15 H15C 0.9600 .
C16 H16A 0.9600 .
C16 H16B 0.9600 .
C16 H16C 0.9600 .

loop_
_geom_torsion_atom_site_label_1
_geom_torsion_atom_site_label_2
_geom_torsion_atom_site_label_3
_geom_torsion_atom_site_label_4
_geom_torsion
_geom_torsion_site_symmetry_1
_geom_torsion_site_symmetry_4
O5 Pd2 Pd1 C22 -61.3(4) 2_665 .
O5 Pd2 Pd1 C22 30.2(4) . .
O3 Pd2 Pd1 C22 121.8(4) 2_665 .
O3 Pd2 Pd1 C22 -153.0(4) . .
Pd1 Pd2 Pd1 C22 -15.1(3) 2_665 .
O5 Pd2 Pd1 N1 -161.3(4) 2_665 .
O5 Pd2 Pd1 N1 -69.8(4) . .
O3 Pd2 Pd1 N1 21.8(4) 2_665 .
O3 Pd2 Pd1 N1 107.0(4) . .
Pd1 Pd2 Pd1 N1 -115.2(3) 2_665 .
O5 Pd2 Pd1 O4 20.7(3) 2_665 .
O5 Pd2 Pd1 O4 112.2(3) . .
O3 Pd2 Pd1 O4 -156.2(3) 2_665 .
O3 Pd2 Pd1 O4 -71.0(3) . .
Pd1 Pd2 Pd1 O4 66.9(2) 2_665 .
O5 Pd2 Pd1 O2 114.3(3) 2_665 .
O5 Pd2 Pd1 O2 -154.2(3) . .
O3 Pd2 Pd1 O2 -62.6(3) 2_665 .
O3 Pd2 Pd1 O2 22.6(3) . .
Pd1 Pd2 Pd1 O2 160.5(2) 2_665 .
C8 Co1 C10 C7 -49.5(6) . .
C9 Co1 C10 C7 -98.1(8) . .
C3 Co1 C10 C7 114.5(7) . .
C2 Co1 C10 C7 157.3(7) . .
C6 Co1 C10 C7 -163.3(8) . .
C4 Co1 C10 C7 72.6(8) . .
C5 Co1 C10 C7 26(6) . .
C7 Co1 C10 C9 98.1(8) . .
C8 Co1 C10 C9 48.6(6) . .
C3 Co1 C10 C9 -147.4(6) . .
C2 Co1 C10 C9 -104.6(7) . .
C6 Co1 C10 C9 -65.2(10) . .
C4 Co1 C10 C9 170.7(6) . .
C5 Co1 C10 C9 124(5) . .
C7 Co1 C10 C33 -132.1(12) . .
C8 Co1 C10 C33 178.4(11) . .
C9 Co1 C10 C33 129.8(12) . .
C3 Co1 C10 C33 -17.6(11) . .
C2 Co1 C10 C33 25.2(11) . .
C6 Co1 C10 C33 64.6(13) . .
C4 Co1 C10 C33 -59.5(11) . .
C5 Co1 C10 C33 -106(5) . .
O5 Pd2 O3 C17 -105.9(8) 2_665 .
O5 Pd2 O3 C17 43(6) . .
O3 Pd2 O3 C17 75.9(8) 2_665 .
Pd1 Pd2 O3 C17 -26.6(8) . .
Pd1 Pd2 O3 C17 159.6(8) 2_665 .
C22 Pd1 N1 C11 65.0(10) . .
O4 Pd1 N1 C11 -19(4) . .
O2 Pd1 N1 C11 -110.8(10) . .
Pd2 Pd1 N1 C11 178.4(9) . .
C22 Pd1 N1 C13 -116.7(9) . .
O4 Pd1 N1 C13 160(3) . .
O2 Pd1 N1 C13 67.5(9) . .
Pd2 Pd1 N1 C13 -3.2(9) . .
O5 Pd2 O5 C19 -121.7(9) 2_665 .
O3 Pd2 O5 C19 56.5(9) 2_665 .
O3 Pd2 O5 C19 90(6) . .
Pd1 Pd2 O5 C19 158.6(8) . .
Pd1 Pd2 O5 C19 -27.9(8) 2_665 .
C9 C10 C7 C11 169.4(13) . .
C33 C10 C7 C11 -3(2) . .
Co1 C10 C7 C11 -123.0(14) . .
C9 C10 C7 C8 0.3(8) . .
C33 C10 C7 C8 -172.0(12) . .
Co1 C10 C7 C8 67.9(5) . .
C9 C10 C7 Co1 -67.6(5) . .
C33 C10 C7 Co1 120.1(12) . .
C8 Co1 C7 C11 -121.7(11) . .
C10 Co1 C7 C11 139.1(12) . .
C9 Co1 C7 C11 -170.9(11) . .
C3 Co1 C7 C11 49.9(11) . .
C2 Co1 C7 C11 90.9(13) . .
C6 Co1 C7 C11 -83(2) . .
C4 Co1 C7 C11 4.0(11) . .
C5 Co1 C7 C11 -37.8(12) . .
C10 Co1 C7 C8 -99.2(8) . .
C9 Co1 C7 C8 -49.2(6) . .
C3 Co1 C7 C8 171.6(6) . .
C2 Co1 C7 C8 -147.4(9) . .
C6 Co1 C7 C8 39(2) . .
C4 Co1 C7 C8 125.8(6) . .
C5 Co1 C7 C8 83.9(8) . .
C8 Co1 C7 C10 99.2(8) . .
C9 Co1 C7 C10 50.0(6) . .
C3 Co1 C7 C10 -89.2(7) . .
C2 Co1 C7 C10 -48.2(12) . .
C6 Co1 C7 C10 137.7(19) . .
C4 Co1 C7 C10 -135.1(7) . .
C5 Co1 C7 C10 -176.9(7) . .
C22 Pd1 O2 C17 95(4) . .
N1 Pd1 O2 C17 -140.7(9) . .
O4 Pd1 O2 C17 46.1(8) . .
Pd2 Pd1 O2 C17 -30.1(8) . .
N1 Pd1 C22 C21 -64.6(8) . .
O4 Pd1 C22 C21 108.7(8) . .
O2 Pd1 C22 C21 59(4) . .
Pd2 Pd1 C22 C21 -176.7(7) . .
N1 Pd1 C22 C23 116.8(8) . .
O4 Pd1 C22 C23 -70.0(8) . .
O2 Pd1 C22 C23 -119(4) . .
Pd2 Pd1 C22 C23 4.7(8) . .
C24 C25 C26 C21 -2.4(17) . .
C22 Pd1 O4 C19 89.3(9) . 2_665
N1 Pd1 O4 C19 173(3) . 2_665
O2 Pd1 O4 C19 -94.5(9) . 2_665
Pd2 Pd1 O4 C19 -23.4(8) . 2_665
C23 C22 C21 C26 6.3(14) . .
Pd1 C22 C21 C26 -172.4(7) . .
C23 C22 C21 C8 -167.8(9) . .
Pd1 C22 C21 C8 13.5(13) . .
C25 C26 C21 C22 -2.6(15) . .
C25 C26 C21 C8 171.6(10) . .
C37 C36 C35 C34 3.4(19) . .
C26 C25 C24 C23 3.7(18) . .
C7 Co1 C5 C6 -164.4(7) . .
C8 Co1 C5 C6 -115.2(8) . .
C10 Co1 C5 C6 172(5) . .
C9 Co1 C5 C6 -69.1(10) . .
C3 Co1 C5 C6 81.0(8) . .
C2 Co1 C5 C6 38.8(8) . .
C4 Co1 C5 C6 120.6(11) . .
C7 Co1 C5 C4 75.0(9) . .
C8 Co1 C5 C4 124.2(7) . .
C10 Co1 C5 C4 51(6) . .
C9 Co1 C5 C4 170.3(7) . .
C3 Co1 C5 C4 -39.5(7) . .
C2 Co1 C5 C4 -81.8(7) . .
C6 Co1 C5 C4 -120.6(11) . .
C13 N1 C11 O1 -7.3(13) . .
Pd1 N1 C11 O1 171.2(7) . .
C13 N1 C11 C7 169.0(10) . .
Pd1 N1 C11 C7 -12.5(16) . .
C12 O1 C11 N1 -0.9(13) . .
C12 O1 C11 C7 -177.5(10) . .
C8 C7 C11 N1 -28.1(17) . .
C10 C7 C11 N1 165.6(12) . .
Co1 C7 C11 N1 62.8(14) . .
C8 C7 C11 O1 148.1(10) . .
C10 C7 C11 O1 -18.2(19) . .
Co1 C7 C11 O1 -121.0(9) . .
C6 C5 C4 C3 0.4(12) . .
Co1 C5 C4 C3 58.8(7) . .
C6 C5 C4 Co1 -58.4(8) . .
C7 Co1 C4 C5 -128.4(7) . .
C8 Co1 C4 C5 -80.9(8) . .
C10 Co1 C4 C5 -174.0(7) . .
C9 Co1 C4 C5 -83(4) . .
C3 Co1 C4 C5 117.3(9) . .
C2 Co1 C4 C5 81.9(7) . .
C6 Co1 C4 C5 36.5(7) . .
C7 Co1 C4 C3 114.3(7) . .
C8 Co1 C4 C3 161.8(6) . .
C10 Co1 C4 C3 68.7(9) . .
C9 Co1 C4 C3 159(4) . .
C2 Co1 C4 C3 -35.4(7) . .
C6 Co1 C4 C3 -80.8(7) . .
C5 Co1 C4 C3 -117.3(9) . .
C37 C38 C33 C34 -4.1(18) . .
C37 C38 C33 C10 178.9(11) . .
C7 C10 C33 C34 173.8(11) . .
C9 C10 C33 C34 4.4(18) . .
Co1 C10 C33 C34 -91.5(12) . .
C7 C10 C33 C38 -9.3(18) . .
C9 C10 C33 C38 -178.6(11) . .
Co1 C10 C33 C38 85.4(12) . .
C22 C21 C8 C7 43.6(17) . .
C26 C21 C8 C7 -130.5(12) . .
C22 C21 C8 C9 -167.9(10) . .
C26 C21 C8 C9 18.0(17) . .
C22 C21 C8 Co1 -58.9(15) . .
C26 C21 C8 Co1 127.0(11) . .
C11 C7 C8 C21 -14.0(18) . .
C10 C7 C8 C21 157.4(11) . .
Co1 C7 C8 C21 -134.8(12) . .
C11 C7 C8 C9 -171.8(10) . .
C10 C7 C8 C9 -0.3(8) . .
Co1 C7 C8 C9 67.5(5) . .
C11 C7 C8 Co1 120.7(10) . .
C10 C7 C8 Co1 -67.9(5) . .
C7 Co1 C8 C21 128.3(14) . .
C10 Co1 C8 C21 178.0(13) . .
C9 Co1 C8 C21 -132.8(14) . .
C3 Co1 C8 C21 100.2(19) . .
C2 Co1 C8 C21 -90.0(16) . .
C6 Co1 C8 C21 -41.1(14) . .
C4 Co1 C8 C21 47.6(14) . .
C5 Co1 C8 C21 3.6(13) . .
C10 Co1 C8 C7 49.7(6) . .
C9 Co1 C8 C7 98.9(8) . .
C3 Co1 C8 C7 -28.1(19) . .
C2 Co1 C8 C7 141.7(10) . .
C6 Co1 C8 C7 -169.4(6) . .
C4 Co1 C8 C7 -80.7(8) . .
C5 Co1 C8 C7 -124.7(7) . .
C7 Co1 C8 C9 -98.9(8) . .
C10 Co1 C8 C9 -49.3(6) . .
C3 Co1 C8 C9 -127.0(16) . .
C2 Co1 C8 C9 42.8(13) . .
C6 Co1 C8 C9 91.6(7) . .
C4 Co1 C8 C9 -179.6(6) . .
C5 Co1 C8 C9 136.4(6) . .
C21 C8 C9 C27 15.2(19) . .
C7 C8 C9 C27 172.5(11) . .
Co1 C8 C9 C27 -122.3(11) . .
C21 C8 C9 C10 -157.0(11) . .
C7 C8 C9 C10 0.3(8) . .
Co1 C8 C9 C10 65.5(5) . .
C21 C8 C9 Co1 137.5(12) . .
C7 C8 C9 Co1 -65.2(6) . .
C7 C10 C9 C27 -172.1(12) . .
C33 C10 C9 C27 1(2) . .
Co1 C10 C9 C27 122.5(12) . .
C7 C10 C9 C8 -0.3(8) . .
C33 C10 C9 C8 172.4(11) . .
Co1 C10 C9 C8 -65.7(5) . .
C7 C10 C9 Co1 65.4(5) . .
C33 C10 C9 Co1 -121.9(11) . .
C7 Co1 C9 C27 178.1(11) . .
C8 Co1 C9 C27 128.2(12) . .
C10 Co1 C9 C27 -131.6(12) . .
C3 Co1 C9 C27 -72.7(12) . .
C2 Co1 C9 C27 -33.5(11) . .
C6 Co1 C9 C27 13.7(11) . .
C4 Co1 C9 C27 131(4) . .
C5 Co1 C9 C27 55.1(12) . .
C7 Co1 C9 C8 49.9(6) . .
C10 Co1 C9 C8 100.1(8) . .
C3 Co1 C9 C8 159.0(7) . .
C2 Co1 C9 C8 -161.7(6) . .
C6 Co1 C9 C8 -114.6(6) . .
C4 Co1 C9 C8 3(4) . .
C5 Co1 C9 C8 -73.2(9) . .
C7 Co1 C9 C10 -50.2(6) . .
C8 Co1 C9 C10 -100.1(8) . .
C3 Co1 C9 C10 58.9(9) . .
C2 Co1 C9 C10 98.1(7) . .
C6 Co1 C9 C10 145.3(6) . .
C4 Co1 C9 C10 -97(4) . .
C5 Co1 C9 C10 -173.3(7) . .
C8 C9 C27 C28 55.5(17) . .
C10 C9 C27 C28 -135.8(13) . .
Co1 C9 C27 C28 -39.1(15) . .
C8 C9 C27 C32 -118.3(13) . .
C10 C9 C27 C32 50.5(18) . .
Co1 C9 C27 C32 147.1(9) . .
C5 C4 C3 C2 -0.9(13) . .
Co1 C4 C3 C2 59.6(8) . .
C5 C4 C3 Co1 -60.6(7) . .
C7 Co1 C3 C2 150.7(7) . .
C8 Co1 C3 C2 173.4(15) . .
C10 Co1 C3 C2 102.4(7) . .
C9 Co1 C3 C2 62.8(10) . .
C6 Co1 C3 C2 -40.3(7) . .
C4 Co1 C3 C2 -121.1(10) . .
C5 Co1 C3 C2 -83.3(8) . .
C7 Co1 C3 C4 -88.2(7) . .
C8 Co1 C3 C4 -65.5(18) . .
C10 Co1 C3 C4 -136.5(6) . .
C9 Co1 C3 C4 -176.1(7) . .
C2 Co1 C3 C4 121.1(10) . .
C6 Co1 C3 C4 80.8(7) . .
C5 Co1 C3 C4 37.8(7) . .
C38 C33 C34 C35 5.6(16) . .
C10 C33 C34 C35 -177.4(10) . .
C36 C35 C34 C33 -5.5(18) . .
C11 O1 C12 C13 8.3(13) . .
C4 C5 C6 C2 0.3(12) . .
Co1 C5 C6 C2 -58.5(7) . .
C4 C5 C6 Co1 58.8(8) . .
C7 Co1 C6 C5 57(2) . .
C8 Co1 C6 C5 88.2(9) . .
C10 Co1 C6 C5 -178.7(8) . .
C9 Co1 C6 C5 137.4(7) . .
C3 Co1 C6 C5 -81.6(8) . .
C2 Co1 C6 C5 -119.2(11) . .
C4 Co1 C6 C5 -36.5(8) . .
C7 Co1 C6 C2 175.9(18) . .
C8 Co1 C6 C2 -152.6(7) . .
C10 Co1 C6 C2 -59.5(11) . .
C9 Co1 C6 C2 -103.4(7) . .
C3 Co1 C6 C2 37.6(7) . .
C4 Co1 C6 C2 82.7(7) . .
C5 Co1 C6 C2 119.2(11) . .
Pd2 O3 C17 O2 13.2(15) . .
Pd2 O3 C17 C18 -165.2(7) . .
Pd1 O2 C17 O3 21.9(15) . .
Pd1 O2 C17 C18 -159.6(7) . .
C25 C24 C23 C22 0.1(17) . .
C21 C22 C23 C24 -5.1(15) . .
Pd1 C22 C23 C24 173.6(8) . .
C11 N1 C13 C14 -109.7(10) . .
Pd1 N1 C13 C14 71.7(11) . .
C11 N1 C13 C12 11.5(12) . .
Pd1 N1 C13 C12 -167.1(8) . .
C15 C14 C13 N1 57.6(14) . .
C16 C14 C13 N1 -175.8(9) . .
C15 C14 C13 C12 -55.7(15) . .
C16 C14 C13 C12 70.9(13) . .
O1 C12 C13 N1 -11.5(12) . .
O1 C12 C13 C14 107.0(12) . .
C4 C3 C2 C6 1.1(13) . .
Co1 C3 C2 C6 60.9(7) . .
C4 C3 C2 C1 178.8(11) . .
Co1 C3 C2 C1 -121.4(12) . .
C4 C3 C2 Co1 -59.8(8) . .
C5 C6 C2 C3 -0.8(12) . .
Co1 C6 C2 C3 -61.2(8) . .
C5 C6 C2 C1 -178.6(11) . .
Co1 C6 C2 C1 121.1(12) . .
C5 C6 C2 Co1 60.3(7) . .
C7 Co1 C2 C3 -61.1(12) . .
C8 Co1 C2 C3 -175.8(9) . .
C10 Co1 C2 C3 -95.6(7) . .
C9 Co1 C2 C3 -144.3(7) . .
C6 Co1 C2 C3 116.8(10) . .
C4 Co1 C2 C3 37.5(7) . .
C5 Co1 C2 C3 80.1(8) . .
C7 Co1 C2 C6 -177.9(9) . .
C8 Co1 C2 C6 67.4(13) . .
C10 Co1 C2 C6 147.6(7) . .
C9 Co1 C2 C6 98.9(7) . .
C3 Co1 C2 C6 -116.8(10) . .
C4 Co1 C2 C6 -79.3(7) . .
C5 Co1 C2 C6 -36.7(7) . .
C7 Co1 C2 C1 60.7(17) . .
C8 Co1 C2 C1 -54.0(18) . .
C10 Co1 C2 C1 26.2(14) . .
C9 Co1 C2 C1 -22.5(14) . .
C3 Co1 C2 C1 121.8(15) . .
C6 Co1 C2 C1 -121.4(15) . .
C4 Co1 C2 C1 159.3(14) . .
C5 Co1 C2 C1 -158.1(14) . .
Pd2 O5 C19 O4 21.2(16) . 2_665
Pd2 O5 C19 C20 -157.3(8) . .
C33 C38 C37 C36 2(2) . .
C35 C36 C37 C38 -2(2) . .
C28 C27 C32 C31 3.5(18) . .
C9 C27 C32 C31 177.6(12) . .
C31 C30 C29 C28 0(2) . .
C32 C27 C28 C29 -5.4(18) . .
C9 C27 C28 C29 -179.5(11) . .
C30 C29 C28 C27 4(2) . .
C27 C32 C31 C30 0(2) . .
C29 C30 C31 C32 -1(2) . .

loop_
_platon_squeeze_void_nr
_platon_squeeze_void_average_x
_platon_squeeze_void_average_y
_platon_squeeze_void_average_z
_platon_squeeze_void_volume
_platon_squeeze_void_count_electrons
_platon_squeeze_void_content
1 0.500 0.000 0.449 238 45 ' '
2 1.000 0.500 0.551 238 45 ' '
